data_2225405
loop_
_publ_author_name
'Hemamalini, Madhukar'
'Fun, Hoong-Kun'

_publ_section_title
;
 2-Amino-5-chloropyridine--benzoic acid (1/1)
;
_journal_coeditor_code WN2376
_journal_issue 3
_journal_name_full 'Acta Crystallographica Section E'
_journal_page_first o578
_journal_paper_doi 10.1107/S1600536810004447
_journal_volume 66
_journal_year 2010
_chemical_formula_iupac 'C5 H5 Cl N2, C7 H6 O2'
_chemical_formula_moiety 'C5 H5 Cl N2, C7 H6 O2'
_chemical_formula_sum 'C12 H11 Cl N2 O2'
_chemical_formula_weight 250.68
_chemical_name_systematic
;
2-Amino-5-chloropyridine--benzoic acid (1/1)
;
_space_group_IT_number 14
_symmetry_cell_setting monoclinic
_symmetry_space_group_name_Hall '-P 2ybc'
_symmetry_space_group_name_H-M 'P 1 21/c 1'
_atom_sites_solution_hydrogens geom
_atom_sites_solution_primary direct
_atom_sites_solution_secondary difmap
_audit_creation_method SHELXL-97
_cell_angle_alpha 90.00
_cell_angle_beta 100.161(2)
_cell_angle_gamma 90.00
_cell_formula_units_Z 4
_cell_length_a 17.6114(19)
_cell_length_b 5.3442(6)
_cell_length_c 12.4774(13)
_cell_measurement_reflns_used 5100
_cell_measurement_temperature 100.00(10)
_cell_measurement_theta_max 29.97
_cell_measurement_theta_min 2.35
_cell_volume 1155.9(2)
_computing_cell_refinement 'SAINT (Bruker, 2009)'
_computing_data_collection 'APEX2 (Bruker, 2009)'
_computing_data_reduction 'SAINT (Bruker, 2009)'
_computing_molecular_graphics 'SHELXTL (Sheldrick, 2008)'
_computing_publication_material 'SHELXTL (Sheldrick, 2008) and PLATON (Spek, 2009)'
_computing_structure_refinement 'SHELXTL (Sheldrick, 2008)'
_computing_structure_solution 'SHELXTL (Sheldrick, 2008)'
_diffrn_ambient_temperature 100.00(10)
_diffrn_measured_fraction_theta_full 0.986
_diffrn_measured_fraction_theta_max 0.986
_diffrn_measurement_device_type
;
Bruker SMART APEX DUO CCD area-detector diffractometer
;
_diffrn_measurement_method '\f and \w scans'
_diffrn_radiation_monochromator graphite
_diffrn_radiation_source 'fine-focus sealed tube'
_diffrn_radiation_type MoK\a
_diffrn_radiation_wavelength 0.71073
_diffrn_reflns_av_R_equivalents 0.0254
_diffrn_reflns_av_sigmaI/netI 0.0263
_diffrn_reflns_limit_h_max 24
_diffrn_reflns_limit_h_min -24
_diffrn_reflns_limit_k_max 7
_diffrn_reflns_limit_k_min -7
_diffrn_reflns_limit_l_max 17
_diffrn_reflns_limit_l_min -17
_diffrn_reflns_number 11852
_diffrn_reflns_theta_full 30.02
_diffrn_reflns_theta_max 30.02
_diffrn_reflns_theta_min 1.17
_diffrn_standards_number 0
_exptl_absorpt_coefficient_mu 0.321
_exptl_absorpt_correction_T_max 0.9785
_exptl_absorpt_correction_T_min 0.8436
_exptl_absorpt_correction_type multi-scan
_exptl_absorpt_process_details '(SADABS; Bruker, 2009)'
_exptl_crystal_colour colourless
_exptl_crystal_density_diffrn 1.440
_exptl_crystal_density_method 'not measured'
_exptl_crystal_description plate
_exptl_crystal_F_000 520
_exptl_crystal_size_max 0.55
_exptl_crystal_size_mid 0.25
_exptl_crystal_size_min 0.07
_refine_diff_density_max 0.461
_refine_diff_density_min -0.210
_refine_ls_extinction_method none
_refine_ls_goodness_of_fit_ref 1.116
_refine_ls_hydrogen_treatment refall
_refine_ls_matrix_type full
_refine_ls_number_parameters 198
_refine_ls_number_reflns 3331
_refine_ls_number_restraints 0
_refine_ls_restrained_S_all 1.116
_refine_ls_R_factor_all 0.0417
_refine_ls_R_factor_gt 0.0328
_refine_ls_shift/su_max 0.000
_refine_ls_shift/su_mean <0.001
_refine_ls_structure_factor_coef Fsqd
_refine_ls_weighting_details 'calc w=1/[\s^2^(Fo^2^)+(0.0596P)^2^+0.2767P] where P=(Fo^2^+2Fc^2^)/3'
_refine_ls_weighting_scheme calc
_refine_ls_wR_factor_gt 0.0959
_refine_ls_wR_factor_ref 0.1105
_reflns_number_gt 2802
_reflns_number_total 3331
_reflns_threshold_expression >2(I)
_cod_data_source_file wn2376.cif
_cod_data_source_block I
_cod_depositor_comments
;
The following automatic conversions were performed:
'_symmetry_cell_setting' value 'Monoclinic' changed to 'monoclinic'
according to '/home/saulius/struct/CIF-dictionaries/cif_core.dic'
dictionary named 'cif_core.dic' version 2.4.1 from
2010-06-29.

'_geom_hbond_publ_flag' value 'Yes' changed to 'yes'
according to '/home/saulius/struct/CIF-dictionaries/cif_core.dic'
dictionary named 'cif_core.dic' version 2.4.1 from 2010-06-29.

Automatic conversion script
Id: cif_fix_enum 1527 2010-12-29 10:47:43Z saulius 

The following automatic conversions were performed:

'_symmetry_cell_setting' value 'Monoclinic' changed to 'monoclinic'
according to /home/saulius/struct/CIF-dictionaries/cif_core.dic
dictionary named 'cif_core.dic' version 2.4.1 from
2010-06-29.

'_geom_hbond_publ_flag' value 'Yes' changed to 'yes'
according to /home/saulius/struct/CIF-dictionaries/cif_core.dic
dictionary named 'cif_core.dic' version 2.4.1 from 2010-06-29.

Automatic conversion script
Id: cif_fix_values 1715 2011-07-08 13:25:40Z adriana 
;
_cod_original_sg_symbol_H-M 'P 21/c'
_cod_database_code 2225405
_cod_database_fobs_code 2225405

loop_
_symmetry_equiv_pos_as_xyz
'x, y, z'
'-x, y+1/2, -z+1/2'
'-x, -y, -z'
'x, -y-1/2, z-1/2'

loop_
_atom_site_type_symbol
_atom_site_label
_atom_site_fract_x
_atom_site_fract_y
_atom_site_fract_z
_atom_site_U_iso_or_equiv
_atom_site_adp_type
_atom_site_calc_flag
_atom_site_refinement_flags
_atom_site_occupancy
_atom_site_disorder_assembly
_atom_site_disorder_group
Cl Cl1 0.029115(18) 0.29660(7) 0.17435(3) 0.02611(11) Uani d . 1 . .
N N1 0.17431(6) -0.2004(2) 0.08617(9) 0.0197(2) Uani d . 1 . .
N N2 0.22948(8) -0.2526(3) -0.06737(10) 0.0270(3) Uani d . 1 . .
C C1 0.12668(7) -0.0733(2) 0.14079(10) 0.0202(2) Uani d . 1 . .
C C2 0.08720(7) 0.1356(2) 0.09858(10) 0.0203(2) Uani d . 1 . .
C C3 0.09605(8) 0.2235(3) -0.00426(11) 0.0232(3) Uani d . 1 . .
C C4 0.14399(8) 0.0960(3) -0.06017(11) 0.0229(3) Uani d . 1 . .
C C5 0.18308(7) -0.1193(2) -0.01300(10) 0.0199(2) Uani d . 1 . .
O O1 0.30023(6) 0.33873(19) 0.06701(7) 0.0235(2) Uani d . 1 . .
O O2 0.25316(5) 0.46305(18) 0.21358(7) 0.0202(2) Uani d . 1 . .
C C6 0.35843(7) 0.1449(3) 0.34708(10) 0.0194(2) Uani d . 1 . .
C C7 0.40642(7) -0.0304(3) 0.40807(10) 0.0226(3) Uani d . 1 . .
C C8 0.44122(8) -0.2180(3) 0.35634(12) 0.0232(3) Uani d . 1 . .
C C9 0.42870(8) -0.2295(3) 0.24289(12) 0.0227(3) Uani d . 1 . .
C C10 0.38163(7) -0.0544(2) 0.18193(10) 0.0202(2) Uani d . 1 . .
C C11 0.34623(7) 0.1339(2) 0.23375(10) 0.0170(2) Uani d . 1 . .
C C12 0.29775(7) 0.3214(2) 0.16423(10) 0.0173(2) Uani d . 1 . .
H H1 0.1213(10) -0.132(3) 0.2126(14) 0.028(4) Uiso d . 1 . .
H H3 0.0695(11) 0.375(4) -0.0377(16) 0.040(5) Uiso d . 1 . .
H H4 0.1539(10) 0.154(4) -0.1271(15) 0.032(5) Uiso d . 1 . .
H H6 0.3370(10) 0.270(4) 0.3810(14) 0.026(4) Uiso d . 1 . .
H H7 0.4150(10) -0.018(4) 0.4848(14) 0.032(5) Uiso d . 1 . .
H H8 0.4762(10) -0.344(3) 0.4016(14) 0.026(4) Uiso d . 1 . .
H H9 0.4506(10) -0.362(3) 0.2061(14) 0.029(4) Uiso d . 1 . .
H H10 0.3722(9) -0.058(3) 0.1028(13) 0.024(4) Uiso d . 1 . .
H H1O2 0.2262(13) 0.590(5) 0.1647(19) 0.061(7) Uiso d . 1 . .
H H1N2 0.2563(11) -0.378(4) -0.0353(16) 0.039(5) Uiso d . 1 . .
H H2N2 0.2443(11) -0.186(4) -0.1250(16) 0.033(5) Uiso d . 1 . .

loop_
_atom_site_aniso_label
_atom_site_aniso_U_11
_atom_site_aniso_U_22
_atom_site_aniso_U_33
_atom_site_aniso_U_12
_atom_site_aniso_U_13
_atom_site_aniso_U_23
Cl1 0.02624(17) 0.02425(18) 0.02760(18) 0.00709(12) 0.00407(12) 0.00036(12)
N1 0.0220(5) 0.0181(5) 0.0187(5) 0.0018(4) 0.0026(4) 0.0026(4)
N2 0.0345(6) 0.0266(6) 0.0217(5) 0.0075(5) 0.0096(5) 0.0059(5)
C1 0.0208(5) 0.0187(6) 0.0208(6) 0.0005(5) 0.0025(4) 0.0021(5)
C2 0.0185(5) 0.0186(6) 0.0228(6) 0.0008(5) 0.0011(4) -0.0009(5)
C3 0.0232(6) 0.0200(6) 0.0240(6) 0.0016(5) -0.0028(5) 0.0040(5)
C4 0.0249(6) 0.0229(6) 0.0193(6) 0.0005(5) -0.0006(5) 0.0049(5)
C5 0.0208(5) 0.0189(6) 0.0193(5) -0.0018(5) 0.0012(4) 0.0010(5)
O1 0.0320(5) 0.0243(5) 0.0148(4) 0.0045(4) 0.0059(3) 0.0020(4)
O2 0.0225(4) 0.0211(4) 0.0178(4) 0.0043(4) 0.0055(3) 0.0031(4)
C6 0.0207(5) 0.0203(6) 0.0182(5) 0.0006(5) 0.0063(4) 0.0022(5)
C7 0.0219(6) 0.0267(7) 0.0191(6) 0.0010(5) 0.0037(4) 0.0056(5)
C8 0.0197(6) 0.0206(6) 0.0291(7) 0.0010(5) 0.0034(5) 0.0065(5)
C9 0.0210(6) 0.0182(6) 0.0289(7) 0.0010(5) 0.0044(5) -0.0018(5)
C10 0.0210(5) 0.0195(6) 0.0200(5) -0.0013(5) 0.0033(4) -0.0026(5)
C11 0.0165(5) 0.0158(5) 0.0187(5) -0.0029(4) 0.0030(4) 0.0015(4)
C12 0.0179(5) 0.0167(6) 0.0172(5) -0.0025(4) 0.0027(4) 0.0001(4)

loop_
_atom_type_symbol
_atom_type_description
_atom_type_scat_dispersion_real
_atom_type_scat_dispersion_imag
_atom_type_scat_source
C C 0.0033 0.0016 'International Tables Vol C Tables 4.2.6.8 and 6.1.1.4'
H H 0.0000 0.0000 'International Tables Vol C Tables 4.2.6.8 and 6.1.1.4'
N N 0.0061 0.0033 'International Tables Vol C Tables 4.2.6.8 and 6.1.1.4'
O O 0.0106 0.0060 'International Tables Vol C Tables 4.2.6.8 and 6.1.1.4'
Cl Cl 0.1484 0.1585 'International Tables Vol C Tables 4.2.6.8 and 6.1.1.4'

loop_
_geom_angle_atom_site_label_1
_geom_angle_atom_site_label_2
_geom_angle_atom_site_label_3
_geom_angle_site_symmetry_1
_geom_angle_site_symmetry_3
_geom_angle
_geom_angle_publ_flag
C5 N1 C1 . . 118.92(11) ?
C5 N2 H1N2 . . 120.0(13) ?
C5 N2 H2N2 . . 119.3(13) ?
H1N2 N2 H2N2 . . 117.8(18) ?
N1 C1 C2 . . 122.21(12) ?
N1 C1 H1 . . 118.2(11) ?
C2 C1 H1 . . 119.5(11) ?
C1 C2 C3 . . 119.61(12) ?
C1 C2 Cl1 . . 120.10(10) ?
C3 C2 Cl1 . . 120.25(10) ?
C4 C3 C2 . . 118.61(12) ?
C4 C3 H3 . . 118.7(11) ?
C2 C3 H3 . . 122.6(11) ?
C3 C4 C5 . . 119.45(12) ?
C3 C4 H4 . . 121.2(11) ?
C5 C4 H4 . . 119.3(11) ?
N1 C5 N2 . . 117.98(12) ?
N1 C5 C4 . . 121.20(12) ?
N2 C5 C4 . . 120.81(12) ?
C12 O2 H1O2 . . 111.7(14) ?
C11 C6 C7 . . 119.69(12) ?
C11 C6 H6 . . 120.1(11) ?
C7 C6 H6 . . 120.1(11) ?
C8 C7 C6 . . 120.33(12) ?
C8 C7 H7 . . 120.9(11) ?
C6 C7 H7 . . 118.7(11) ?
C7 C8 C9 . . 119.92(12) ?
C7 C8 H8 . . 119.6(10) ?
C9 C8 H8 . . 120.5(10) ?
C10 C9 C8 . . 119.96(12) ?
C10 C9 H9 . . 119.2(11) ?
C8 C9 H9 . . 120.8(11) ?
C9 C10 C11 . . 120.26(12) ?
C9 C10 H10 . . 121.5(10) ?
C11 C10 H10 . . 118.3(10) ?
C6 C11 C10 . . 119.82(12) ?
C6 C11 C12 . . 122.12(11) ?
C10 C11 C12 . . 118.04(11) ?
O1 C12 O2 . . 123.17(11) ?
O1 C12 C11 . . 120.66(11) ?
O2 C12 C11 . . 116.17(10) ?

loop_
_geom_bond_atom_site_label_1
_geom_bond_atom_site_label_2
_geom_bond_site_symmetry_2
_geom_bond_distance
_geom_bond_publ_flag
Cl1 C2 . 1.7382(13) ?
N1 C5 . 1.3454(16) ?
N1 C1 . 1.3532(17) ?
N2 C5 . 1.3530(18) ?
N2 H1N2 . 0.88(2) ?
N2 H2N2 . 0.881(19) ?
C1 C2 . 1.3705(18) ?
C1 H1 . 0.970(18) ?
C2 C3 . 1.4006(19) ?
C3 C4 . 1.368(2) ?
C3 H3 . 0.99(2) ?
C4 C5 . 1.4149(18) ?
C4 H4 . 0.936(18) ?
O1 C12 . 1.2250(15) ?
O2 C12 . 1.3190(15) ?
O2 H1O2 . 0.98(2) ?
C6 C11 . 1.3936(17) ?
C6 C7 . 1.3946(18) ?
C6 H6 . 0.907(18) ?
C7 C8 . 1.392(2) ?
C7 H7 . 0.945(17) ?
C8 C9 . 1.395(2) ?
C8 H8 . 1.015(18) ?
C9 C10 . 1.3854(19) ?
C9 H9 . 0.962(18) ?
C10 C11 . 1.4005(18) ?
C10 H10 . 0.972(16) ?
C11 C12 . 1.4913(17) ?

loop_
_geom_hbond_atom_site_label_D
_geom_hbond_atom_site_label_H
_geom_hbond_atom_site_label_A
_geom_hbond_site_symmetry_A
_geom_hbond_distance_DH
_geom_hbond_distance_HA
_geom_hbond_distance_DA
_geom_hbond_angle_DHA
_geom_hbond_publ_flag
O2 H1O2 N1 1_565 0.98(2) 1.65(2) 2.6290(10) 175(2) yes
N2 H1N2 O1 1_545 0.88(2) 2.04(2) 2.898(2) 165.4(18) yes
N2 H2N2 O2 4_565 0.88(2) 2.37(2) 3.231(2) 165.8(17) yes
C3 H3 Cl1 3_565 0.99(2) 2.82(2) 3.780(2) 163.4(16) yes
C6 H6 O1 4_566 0.91(2) 2.58(2) 3.095(2) 116.3(15) yes

loop_
_geom_torsion_atom_site_label_1
_geom_torsion_atom_site_label_2
_geom_torsion_atom_site_label_3
_geom_torsion_atom_site_label_4
_geom_torsion_site_symmetry_1
_geom_torsion_site_symmetry_2
_geom_torsion_site_symmetry_3
_geom_torsion_site_symmetry_4
_geom_torsion
_geom_torsion_publ_flag
C5 N1 C1 C2 . . . . -0.16(19) ?
N1 C1 C2 C3 . . . . -0.2(2) ?
N1 C1 C2 Cl1 . . . . -178.03(10) ?
C1 C2 C3 C4 . . . . 0.34(19) ?
Cl1 C2 C3 C4 . . . . 178.12(10) ?
C2 C3 C4 C5 . . . . -0.04(19) ?
C1 N1 C5 N2 . . . . -178.39(12) ?
C1 N1 C5 C4 . . . . 0.47(19) ?
C3 C4 C5 N1 . . . . -0.37(19) ?
C3 C4 C5 N2 . . . . 178.46(13) ?
C11 C6 C7 C8 . . . . -0.9(2) ?
C6 C7 C8 C9 . . . . 0.6(2) ?
C7 C8 C9 C10 . . . . 0.0(2) ?
C8 C9 C10 C11 . . . . -0.3(2) ?
C7 C6 C11 C10 . . . . 0.60(19) ?
C7 C6 C11 C12 . . . . -177.84(11) ?
C9 C10 C11 C6 . . . . -0.01(19) ?
C9 C10 C11 C12 . . . . 178.49(11) ?
C6 C11 C12 O1 . . . . 165.21(12) ?
C10 C11 C12 O1 . . . . -13.25(18) ?
C6 C11 C12 O2 . . . . -14.87(17) ?
C10 C11 C12 O2 . . . . 166.67(11) ?

loop_
_cod_related_entry_id
_cod_related_entry_database
_cod_related_entry_code
1 ChemSpider 30656039
